data_4310127
loop_
_publ_author_name
'Dingxian Jia'
'Qianxin Zhao'
'Yong Zhang'
'Jie Dai'
'Jinglin Zuo'

_publ_section_title
;
Solvothermal Syntheses of [Ln(en)3(H2O)x(\m3-x-SbS4)] (Ln = La,x= 0; Ln =
Nd,x= 1) and [Ln(en)4]SbS4.0.5en (Ln = Eu, Dy, Yb): A Systematic Study
on the Formation and Crystal Structures of New Lanthanide Thioantimonates(V)
;
_journal_name_full 'Inorganic Chemistry'
_journal_page_first 8861
_journal_page_last 8867
_journal_paper_doi 10.1021/ic051402g
_journal_volume 44
_journal_year 2005
_chemical_formula_moiety 'C8 H32 Eu N8, S4 Sb,1/2(C2 H8 N2)'
_chemical_formula_sum 'C9 H36 Eu N9 S4 Sb'
_chemical_formula_weight 672.42
_chemical_name_systematic
; 
 ? 
;
_space_group_IT_number 14
_symmetry_cell_setting monoclinic
_symmetry_Int_Tables_number 14
_symmetry_space_group_name_Hall '-P 2yn'
_symmetry_space_group_name_H-M 'P 1 21/n 1'
_atom_sites_solution_hydrogens geom
_atom_sites_solution_primary direct
_atom_sites_solution_secondary difmap
_audit_creation_method SHELXL-97
_cell_angle_alpha 90.00
_cell_angle_beta 91.931(4)
_cell_angle_gamma 90.00
_cell_formula_units_Z 4
_cell_length_a 11.047(2)
_cell_length_b 12.881(2)
_cell_length_c 16.080(3)
_cell_measurement_reflns_used 7865
_cell_measurement_temperature 193(2)
_cell_measurement_theta_max 27.5
_cell_measurement_theta_min 3.1
_cell_volume 2286.8(7)
_computing_cell_refinement CrystalClear
_computing_data_collection CrystalClear
_computing_data_reduction CrystalStructure
_computing_structure_refinement 'SHELXL-97 (Sheldrick, 1997)'
_computing_structure_solution 'SHELXS-97 (Sheldrick, 1990)'
_diffrn_ambient_temperature 193(2)
_diffrn_detector_area_resol_mean 7.31
_diffrn_measured_fraction_theta_full 0.997
_diffrn_measured_fraction_theta_max 0.997
_diffrn_measurement_device_type 'Rigaku Mercury'
_diffrn_measurement_method \w
_diffrn_radiation_monochromator graphite
_diffrn_radiation_source 'fine-focus sealed tube'
_diffrn_radiation_type MoK\a
_diffrn_radiation_wavelength 0.71070
_diffrn_reflns_av_R_equivalents 0.0544
_diffrn_reflns_av_sigmaI/netI 0.0418
_diffrn_reflns_limit_h_max 14
_diffrn_reflns_limit_h_min -14
_diffrn_reflns_limit_k_max 16
_diffrn_reflns_limit_k_min -16
_diffrn_reflns_limit_l_max 19
_diffrn_reflns_limit_l_min -20
_diffrn_reflns_number 25217
_diffrn_reflns_theta_full 27.48
_diffrn_reflns_theta_max 27.48
_diffrn_reflns_theta_min 3.41
_exptl_absorpt_coefficient_mu 4.277
_exptl_absorpt_correction_T_max 0.6744
_exptl_absorpt_correction_T_min 0.3241
_exptl_absorpt_correction_type multi-scan
_exptl_absorpt_process_details 'Jacobson, R. (1998) Private communication'
_exptl_crystal_colour colorless
_exptl_crystal_density_diffrn 1.953
_exptl_crystal_density_method 'not measured'
_exptl_crystal_description block
_exptl_crystal_F_000 1324
_exptl_crystal_size_max 0.34
_exptl_crystal_size_mid 0.18
_exptl_crystal_size_min 0.10
_refine_diff_density_max 0.878
_refine_diff_density_min -1.202
_refine_diff_density_rms 0.150
_refine_ls_extinction_method none
_refine_ls_goodness_of_fit_ref 1.304
_refine_ls_hydrogen_treatment mixed
_refine_ls_matrix_type full
_refine_ls_number_parameters 243
_refine_ls_number_reflns 5218
_refine_ls_number_restraints 8
_refine_ls_restrained_S_all 1.311
_refine_ls_R_factor_all 0.0627
_refine_ls_R_factor_gt 0.0514
_refine_ls_shift/su_max 0.001
_refine_ls_shift/su_mean 0.000
_refine_ls_structure_factor_coef Fsqd
_refine_ls_weighting_details 'calc w=1/[\s^2^(Fo^2^)+(0.0084P)^2^+11.2676P] where P=(Fo^2^+2Fc^2^)/3'
_refine_ls_weighting_scheme calc
_refine_ls_wR_factor_gt 0.0776
_refine_ls_wR_factor_ref 0.0799
_reflns_number_gt 4693
_reflns_number_total 5218
_reflns_threshold_expression >2sigma(I)
_cod_data_source_file ic051402gsi20050817_093357.cif
_cod_data_source_block shelxl
_cod_original_cell_volume 2286.6(7)
_cod_original_sg_symbol_Hall '-p 2yn'
_cod_database_code 4310127

loop_
_symmetry_equiv_pos_as_xyz
'x, y, z'
'-x+1/2, y+1/2, -z+1/2'
'-x, -y, -z'
'x-1/2, -y-1/2, z-1/2'

loop_
_atom_site_label
_atom_site_type_symbol
_atom_site_fract_x
_atom_site_fract_y
_atom_site_fract_z
_atom_site_U_iso_or_equiv
_atom_site_adp_type
_atom_site_occupancy
_atom_site_symmetry_multiplicity
_atom_site_calc_flag
_atom_site_refinement_flags
_atom_site_disorder_assembly
_atom_site_disorder_group
Eu1 Eu 0.48669(3) 0.23415(2) 0.173898(17) 0.01341(8) Uani 1 1 d . . .
Sb1 Sb 0.00554(3) 0.27235(3) 0.31006(2) 0.01411(10) Uani 1 1 d . . .
S1 S 0.06161(15) 0.34261(13) 0.18468(10) 0.0238(3) Uani 1 1 d . . .
S2 S 0.17718(14) 0.25155(13) 0.39675(9) 0.0236(3) Uani 1 1 d . . .
S3 S -0.13191(14) 0.38462(12) 0.37151(9) 0.0202(3) Uani 1 1 d . . .
S4 S -0.09082(17) 0.11267(12) 0.29577(10) 0.0265(4) Uani 1 1 d . . .
N1 N 0.3643(5) 0.4034(4) 0.1760(3) 0.0227(12) Uani 1 1 d . . .
H1A H 0.2945 0.3908 0.2041 0.027 Uiso 1 1 calc R . .
H1B H 0.4085 0.4514 0.2065 0.027 Uiso 1 1 calc R . .
N2 N 0.4328(7) 0.3084(5) 0.0286(4) 0.0345(15) Uani 1 1 d D . .
N3 N 0.4288(5) 0.0790(4) 0.0833(3) 0.0188(11) Uani 1 1 d . . .
H3A H 0.4497 0.0926 0.0294 0.023 Uiso 1 1 calc R . .
H3B H 0.4726 0.0222 0.1015 0.023 Uiso 1 1 calc R . .
N4 N 0.2817(5) 0.1589(4) 0.2079(3) 0.0220(12) Uani 1 1 d . . .
H4A H 0.2770 0.1543 0.2648 0.026 Uiso 1 1 calc R . .
H4B H 0.2223 0.2040 0.1892 0.026 Uiso 1 1 calc R . .
N5 N 0.5811(5) 0.0991(4) 0.2732(3) 0.0244(12) Uani 1 1 d . . .
H5A H 0.5625 0.0337 0.2537 0.029 Uiso 1 1 calc R . .
H5B H 0.6640 0.1061 0.2741 0.029 Uiso 1 1 calc R . .
N6 N 0.4693(5) 0.2862(4) 0.3269(3) 0.0206(11) Uani 1 1 d . . .
H6A H 0.4936 0.3541 0.3334 0.025 Uiso 1 1 calc R . .
H6B H 0.3894 0.2820 0.3411 0.025 Uiso 1 1 calc R . .
N7 N 0.6614(5) 0.3602(4) 0.1923(3) 0.0237(12) Uani 1 1 d . . .
H7A H 0.6319 0.4264 0.1986 0.028 Uiso 1 1 calc R . .
H7B H 0.7066 0.3435 0.2396 0.028 Uiso 1 1 calc R . .
N8 N 0.6705(5) 0.1781(4) 0.0944(3) 0.0191(11) Uani 1 1 d . . .
H8A H 0.6916 0.1119 0.1109 0.023 Uiso 1 1 calc R . .
H8B H 0.6491 0.1755 0.0386 0.023 Uiso 1 1 calc R . .
N9 N 0.9294(5) -0.0090(5) 0.1038(4) 0.0250(12) Uani 1 1 d D . .
C1 C 0.3297(8) 0.4507(6) 0.0959(4) 0.0367(19) Uani 1 1 d D . .
C2A C 0.3192(10) 0.3704(8) 0.0302(7) 0.028(3) Uani 0.60 1 d PD . .
H2AA H 0.3040 0.4039 -0.0246 0.034 Uiso 0.60 1 calc PR . .
H2AB H 0.2500 0.3241 0.0411 0.034 Uiso 0.60 1 calc PR . .
C2B C 0.4171(15) 0.4238(10) 0.0303(9) 0.027(4) Uani 0.40 1 d PD . .
H2BA H 0.4960 0.4577 0.0426 0.032 Uiso 0.40 1 calc PR . .
H2BB H 0.3858 0.4486 -0.0246 0.032 Uiso 0.40 1 calc PR . .
C3 C 0.2984(6) 0.0534(5) 0.0837(4) 0.0219(14) Uani 1 1 d . . .
H3C H 0.2845 -0.0165 0.0596 0.026 Uiso 1 1 calc R . .
H3D H 0.2517 0.1043 0.0495 0.026 Uiso 1 1 calc R . .
C4 C 0.2568(6) 0.0558(5) 0.1717(4) 0.0221(14) Uani 1 1 d . . .
H4C H 0.1688 0.0411 0.1725 0.027 Uiso 1 1 calc R . .
H4D H 0.2999 0.0019 0.2051 0.027 Uiso 1 1 calc R . .
C5 C 0.5382(8) 0.1097(6) 0.3585(4) 0.0344(17) Uani 1 1 d . . .
H5C H 0.5893 0.0671 0.3970 0.041 Uiso 1 1 calc R . .
H5D H 0.4538 0.0842 0.3608 0.041 Uiso 1 1 calc R . .
C6 C 0.5435(7) 0.2196(5) 0.3846(4) 0.0293(15) Uani 1 1 d . . .
H6C H 0.6287 0.2436 0.3856 0.035 Uiso 1 1 calc R . .
H6D H 0.5133 0.2260 0.4417 0.035 Uiso 1 1 calc R . .
C7 C 0.7385(6) 0.3561(5) 0.1194(4) 0.0235(14) Uani 1 1 d . . .
H7C H 0.8104 0.4010 0.1289 0.028 Uiso 1 1 calc R . .
H7D H 0.6928 0.3819 0.0696 0.028 Uiso 1 1 calc R . .
C8 C 0.7782(5) 0.2459(5) 0.1054(4) 0.0212(13) Uani 1 1 d . . .
H8C H 0.8275 0.2423 0.0552 0.025 Uiso 1 1 calc R . .
H8D H 0.8287 0.2218 0.1536 0.025 Uiso 1 1 calc R . .
C9 C 0.9725(6) 0.0397(5) 0.0278(4) 0.0201(13) Uani 1 1 d . . .
H9C H 1.0336 0.0934 0.0428 0.024 Uiso 1 1 calc R . .
H9D H 0.9039 0.0742 -0.0022 0.024 Uiso 1 1 calc R . .
H2A H 0.510(3) 0.317(6) 0.011(5) 0.04(2) Uiso 1 1 d D . .
H2B H 0.411(8) 0.257(5) -0.009(4) 0.07(3) Uiso 1 1 d D . .
H9A H 0.917(10) 0.036(6) 0.147(4) 0.08(4) Uiso 1 1 d D . .
H9B H 0.855(3) -0.039(5) 0.094(4) 0.03(2) Uiso 1 1 d D . .

loop_
_atom_site_aniso_label
_atom_site_aniso_U_11
_atom_site_aniso_U_22
_atom_site_aniso_U_33
_atom_site_aniso_U_23
_atom_site_aniso_U_13
_atom_site_aniso_U_12
Eu1 0.01349(15) 0.01368(15) 0.01315(14) -0.00228(11) 0.00153(10) 0.00060(12)
Sb1 0.0137(2) 0.0157(2) 0.01292(19) -0.00094(14) 0.00083(14) -0.00089(15)
S1 0.0175(8) 0.0360(10) 0.0182(8) 0.0073(6) 0.0028(6) -0.0001(7)
S2 0.0172(8) 0.0377(10) 0.0159(7) -0.0015(6) -0.0021(6) 0.0027(7)
S3 0.0174(8) 0.0210(8) 0.0223(8) -0.0024(6) 0.0040(6) 0.0023(6)
S4 0.0339(10) 0.0179(8) 0.0275(9) -0.0009(6) -0.0038(7) -0.0063(7)
N1 0.020(3) 0.023(3) 0.026(3) -0.007(2) 0.006(2) 0.003(2)
N2 0.054(5) 0.032(3) 0.018(3) -0.002(2) 0.004(3) 0.023(3)
N3 0.018(3) 0.020(3) 0.019(3) -0.002(2) 0.003(2) -0.001(2)
N4 0.025(3) 0.029(3) 0.013(2) -0.006(2) 0.003(2) 0.001(2)
N5 0.030(3) 0.021(3) 0.023(3) -0.004(2) 0.000(2) 0.003(2)
N6 0.021(3) 0.023(3) 0.018(3) -0.004(2) 0.004(2) 0.000(2)
N7 0.021(3) 0.019(3) 0.031(3) -0.009(2) 0.000(2) 0.005(2)
N8 0.022(3) 0.017(3) 0.019(3) -0.0015(19) 0.002(2) 0.002(2)
N9 0.023(3) 0.025(3) 0.028(3) 0.000(2) 0.005(2) 0.005(3)
C1 0.049(5) 0.032(4) 0.030(4) 0.005(3) 0.005(3) 0.016(3)
C2A 0.033(7) 0.027(6) 0.025(6) 0.003(4) 0.001(5) 0.003(5)
C2B 0.027(10) 0.035(10) 0.019(8) 0.014(7) 0.013(7) 0.004(8)
C3 0.018(3) 0.026(3) 0.022(3) -0.004(3) -0.002(3) -0.006(3)
C4 0.021(3) 0.021(3) 0.025(3) 0.004(3) 0.004(3) -0.005(3)
C5 0.049(5) 0.032(4) 0.021(4) 0.000(3) 0.002(3) 0.004(3)
C6 0.041(4) 0.029(4) 0.018(3) -0.004(3) -0.001(3) 0.005(3)
C7 0.022(3) 0.016(3) 0.033(4) 0.002(3) -0.002(3) -0.006(3)
C8 0.015(3) 0.026(4) 0.022(3) -0.001(2) 0.000(2) 0.002(3)
C9 0.016(3) 0.019(3) 0.026(3) 0.002(2) 0.004(3) -0.003(2)

loop_
_atom_type_symbol
_atom_type_description
_atom_type_scat_dispersion_real
_atom_type_scat_dispersion_imag
_atom_type_scat_source
C C 0.0033 0.0016 'International Tables Vol C Tables 4.2.6.8 and 6.1.1.4'
H H 0.0000 0.0000 'International Tables Vol C Tables 4.2.6.8 and 6.1.1.4'
Eu Eu -0.1578 3.6682 'International Tables Vol C Tables 4.2.6.8 and 6.1.1.4'
N N 0.0061 0.0033 'International Tables Vol C Tables 4.2.6.8 and 6.1.1.4'
S S 0.1246 0.1234 'International Tables Vol C Tables 4.2.6.8 and 6.1.1.4'
Sb Sb -0.5866 1.5461 'International Tables Vol C Tables 4.2.6.8 and 6.1.1.4'

loop_
_geom_angle_atom_site_label_1
_geom_angle_atom_site_label_2
_geom_angle_atom_site_label_3
_geom_angle
_geom_angle_site_symmetry_1
_geom_angle_site_symmetry_3
_geom_angle_publ_flag
N7 Eu1 N4 154.33(16) . . ?
N7 Eu1 N8 67.79(16) . . ?
N4 Eu1 N8 137.18(16) . . ?
N7 Eu1 N3 138.35(16) . . ?
N4 Eu1 N3 67.31(16) . . ?
N8 Eu1 N3 71.23(16) . . ?
N7 Eu1 N5 94.00(18) . . ?
N4 Eu1 N5 87.36(18) . . ?
N8 Eu1 N5 78.75(17) . . ?
N3 Eu1 N5 85.00(17) . . ?
N7 Eu1 N6 78.56(17) . . ?
N4 Eu1 N6 78.29(16) . . ?
N8 Eu1 N6 130.11(16) . . ?
N3 Eu1 N6 136.89(16) . . ?
N5 Eu1 N6 67.73(16) . . ?
N7 Eu1 N1 81.59(17) . . ?
N4 Eu1 N1 81.22(17) . . ?
N8 Eu1 N1 132.74(17) . . ?
N3 Eu1 N1 123.55(16) . . ?
N5 Eu1 N1 140.62(16) . . ?
N6 Eu1 N1 73.07(16) . . ?
N7 Eu1 N2 91.2(2) . . ?
N4 Eu1 N2 99.0(2) . . ?
N8 Eu1 N2 79.25(18) . . ?
N3 Eu1 N2 74.08(19) . . ?
N5 Eu1 N2 153.52(17) . . ?
N6 Eu1 N2 138.69(17) . . ?
N1 Eu1 N2 65.84(17) . . ?
S1 Sb1 S4 113.29(6) . . ?
S1 Sb1 S2 109.26(6) . . ?
S4 Sb1 S2 108.55(6) . . ?
S1 Sb1 S3 108.83(6) . . ?
S4 Sb1 S3 106.69(6) . . ?
S2 Sb1 S3 110.18(6) . . ?
C1 N1 Eu1 117.6(4) . . ?
C1 N1 H1A 107.9 . . ?
Eu1 N1 H1A 107.9 . . ?
C1 N1 H1B 107.9 . . ?
Eu1 N1 H1B 107.9 . . ?
H1A N1 H1B 107.2 . . ?
C2A N2 C2B 50.9(8) . . ?
C2A N2 Eu1 110.7(5) . . ?
C2B N2 Eu1 112.0(7) . . ?
C2A N2 H2A 137(5) . . ?
C2B N2 H2A 89(5) . . ?
Eu1 N2 H2A 98(5) . . ?
C2A N2 H2B 101(6) . . ?
C2B N2 H2B 134(6) . . ?
Eu1 N2 H2B 112(6) . . ?
H2A N2 H2B 97(8) . . ?
C3 N3 Eu1 113.5(4) . . ?
C3 N3 H3A 108.9 . . ?
Eu1 N3 H3A 108.9 . . ?
C3 N3 H3B 108.9 . . ?
Eu1 N3 H3B 108.9 . . ?
H3A N3 H3B 107.7 . . ?
C4 N4 Eu1 114.6(4) . . ?
C4 N4 H4A 108.6 . . ?
Eu1 N4 H4A 108.6 . . ?
C4 N4 H4B 108.6 . . ?
Eu1 N4 H4B 108.6 . . ?
H4A N4 H4B 107.6 . . ?
C5 N5 Eu1 112.4(4) . . ?
C5 N5 H5A 109.1 . . ?
Eu1 N5 H5A 109.1 . . ?
C5 N5 H5B 109.1 . . ?
Eu1 N5 H5B 109.1 . . ?
H5A N5 H5B 107.9 . . ?
C6 N6 Eu1 112.9(4) . . ?
C6 N6 H6A 109.0 . . ?
Eu1 N6 H6A 109.0 . . ?
C6 N6 H6B 109.0 . . ?
Eu1 N6 H6B 109.0 . . ?
H6A N6 H6B 107.8 . . ?
C7 N7 Eu1 110.0(4) . . ?
C7 N7 H7A 109.7 . . ?
Eu1 N7 H7A 109.7 . . ?
C7 N7 H7B 109.7 . . ?
Eu1 N7 H7B 109.7 . . ?
H7A N7 H7B 108.2 . . ?
C8 N8 Eu1 115.1(3) . . ?
C8 N8 H8A 108.5 . . ?
Eu1 N8 H8A 108.5 . . ?
C8 N8 H8B 108.5 . . ?
Eu1 N8 H8B 108.5 . . ?
H8A N8 H8B 107.5 . . ?
C9 N9 H9A 115(7) . . ?
C9 N9 H9B 110(4) . . ?
H9A N9 H9B 104(8) . . ?
N1 C1 C2A 110.5(7) . . ?
N1 C1 C2B 111.7(8) . . ?
C2A C1 C2B 51.0(8) . . ?
C1 C2A N2 109.9(8) . . ?
C1 C2A H2AA 109.7 . . ?
N2 C2A H2AA 109.7 . . ?
C1 C2A H2AB 109.7 . . ?
N2 C2A H2AB 109.7 . . ?
H2AA C2A H2AB 108.2 . . ?
C1 C2B N2 108.7(9) . . ?
C1 C2B H2BA 109.9 . . ?
N2 C2B H2BA 109.9 . . ?
C1 C2B H2BB 109.9 . . ?
N2 C2B H2BB 109.9 . . ?
H2BA C2B H2BB 108.3 . . ?
N3 C3 C4 109.2(5) . . ?
N3 C3 H3C 109.8 . . ?
C4 C3 H3C 109.8 . . ?
N3 C3 H3D 109.8 . . ?
C4 C3 H3D 109.8 . . ?
H3C C3 H3D 108.3 . . ?
N4 C4 C3 109.4(5) . . ?
N4 C4 H4C 109.8 . . ?
C3 C4 H4C 109.8 . . ?
N4 C4 H4D 109.8 . . ?
C3 C4 H4D 109.8 . . ?
H4C C4 H4D 108.2 . . ?
N5 C5 C6 110.0(6) . . ?
N5 C5 H5C 109.7 . . ?
C6 C5 H5C 109.7 . . ?
N5 C5 H5D 109.7 . . ?
C6 C5 H5D 109.7 . . ?
H5C C5 H5D 108.2 . . ?
C5 C6 N6 111.0(5) . . ?
C5 C6 H6C 109.4 . . ?
N6 C6 H6C 109.4 . . ?
C5 C6 H6D 109.4 . . ?
N6 C6 H6D 109.4 . . ?
H6C C6 H6D 108.0 . . ?
N7 C7 C8 109.4(5) . . ?
N7 C7 H7C 109.8 . . ?
C8 C7 H7C 109.8 . . ?
N7 C7 H7D 109.8 . . ?
C8 C7 H7D 109.8 . . ?
H7C C7 H7D 108.2 . . ?
N8 C8 C7 109.7(5) . . ?
N8 C8 H8C 109.7 . . ?
C7 C8 H8C 109.7 . . ?
N8 C8 H8D 109.7 . . ?
C7 C8 H8D 109.7 . . ?
H8C C8 H8D 108.2 . . ?
N9 C9 C9 110.7(6) . 3_755 ?
N9 C9 H9C 109.5 . . ?
C9 C9 H9C 109.5 3_755 . ?
N9 C9 H9D 109.5 . . ?
C9 C9 H9D 109.5 3_755 . ?
H9C C9 H9D 108.1 . . ?

loop_
_geom_bond_atom_site_label_1
_geom_bond_atom_site_label_2
_geom_bond_distance
_geom_bond_site_symmetry_2
_geom_bond_publ_flag
Eu1 N7 2.532(5) . ?
Eu1 N4 2.540(5) . ?
Eu1 N8 2.541(5) . ?
Eu1 N3 2.542(5) . ?
Eu1 N5 2.560(5) . ?
Eu1 N6 2.564(5) . ?
Eu1 N1 2.566(5) . ?
Eu1 N2 2.576(6) . ?
Sb1 S1 2.3132(16) . ?
Sb1 S4 2.3237(17) . ?
Sb1 S2 2.3306(15) . ?
Sb1 S3 2.3397(16) . ?
N1 C1 1.463(8) . ?
N1 H1A 0.9200 . ?
N1 H1B 0.9200 . ?
N2 C2A 1.487(11) . ?
N2 C2B 1.496(13) . ?
N2 H2A 0.919(10) . ?
N2 H2B 0.92(6) . ?
N3 C3 1.478(8) . ?
N3 H3A 0.9200 . ?
N3 H3B 0.9200 . ?
N4 C4 1.471(8) . ?
N4 H4A 0.9200 . ?
N4 H4B 0.9200 . ?
N5 C5 1.473(8) . ?
N5 H5A 0.9200 . ?
N5 H5B 0.9200 . ?
N6 C6 1.489(8) . ?
N6 H6A 0.9200 . ?
N6 H6B 0.9200 . ?
N7 C7 1.473(8) . ?
N7 H7A 0.9200 . ?
N7 H7B 0.9200 . ?
N8 C8 1.481(8) . ?
N8 H8A 0.9200 . ?
N8 H8B 0.9200 . ?
N9 C9 1.466(8) . ?
N9 H9A 0.92(7) . ?
N9 H9B 0.920(10) . ?
C1 C2A 1.481(11) . ?
C1 C2B 1.495(13) . ?
C2A H2AA 0.9900 . ?
C2A H2AB 0.9900 . ?
C2B H2BA 0.9900 . ?
C2B H2BB 0.9900 . ?
C3 C4 1.503(8) . ?
C3 H3C 0.9900 . ?
C3 H3D 0.9900 . ?
C4 H4C 0.9900 . ?
C4 H4D 0.9900 . ?
C5 C6 1.477(9) . ?
C5 H5C 0.9900 . ?
C5 H5D 0.9900 . ?
C6 H6C 0.9900 . ?
C6 H6D 0.9900 . ?
C7 C8 1.505(9) . ?
C7 H7C 0.9900 . ?
C7 H7D 0.9900 . ?
C8 H8C 0.9900 . ?
C8 H8D 0.9900 . ?
C9 C9 1.502(12) 3_755 ?
C9 H9C 0.9900 . ?
C9 H9D 0.9900 . ?

loop_
_geom_hbond_atom_site_label_D
_geom_hbond_atom_site_label_H
_geom_hbond_atom_site_label_A
_geom_hbond_distance_DH
_geom_hbond_distance_HA
_geom_hbond_distance_DA
_geom_hbond_angle_DHA
_geom_hbond_site_symmetry_A
N1 H1A S1 0.92 2.65 3.441(6) 143.8 .
N1 H1B S4 0.92 2.89 3.696(6) 146.5 2
N3 H3A S3 0.92 2.68 3.480(5) 145.5 4_665
N3 H3B S3 0.92 2.52 3.424(5) 165.8 2_545
N4 H4A S2 0.92 2.73 3.495(5) 141.5 .
N4 H4B S1 0.92 2.52 3.404(6) 162.3 .
N5 H5A S3 0.92 2.90 3.667(5) 141.4 2_545
N5 H5A S1 0.92 3.00 3.732(6) 137.5 2_545
N5 H5B S4 0.92 2.72 3.634(6) 172.5 1_655
N6 H6A N9 0.92 2.19 3.061(8) 157.7 2_655
N6 H6B S2 0.92 2.57 3.481(6) 171.7 .
N7 H7A S4 0.92 2.44 3.351(5) 168.9 2
N7 H7B S3 0.92 2.78 3.629(6) 154.5 1_655
N8 H8A S3 0.92 3.02 3.846(5) 150.7 2_545
N8 H8B S2 0.92 2.50 3.308(5) 147.2 4_665
N2 H2A S2 0.919(10) 2.79(5) 3.573(7) 144(6) 4_665
N2 H2B S3 0.92(6) 2.68(7) 3.598(6) 173(8) 4_665
N9 H9A S4 0.92(7) 2.59(4) 3.476(6) 161(9) 1_655
N9 H9B S3 0.920(10) 2.73(3) 3.595(6) 158(6) 2_545

loop_
_geom_torsion_atom_site_label_1
_geom_torsion_atom_site_label_2
_geom_torsion_atom_site_label_3
_geom_torsion_atom_site_label_4
_geom_torsion
_geom_torsion_site_symmetry_1
_geom_torsion_site_symmetry_2
_geom_torsion_site_symmetry_3
_geom_torsion_site_symmetry_4
_geom_torsion_publ_flag
N7 Eu1 N1 C1 95.2(5) . . . . ?
N4 Eu1 N1 C1 -104.0(5) . . . . ?
N8 Eu1 N1 C1 46.2(6) . . . . ?
N3 Eu1 N1 C1 -48.8(5) . . . . ?
N5 Eu1 N1 C1 -178.8(5) . . . . ?
N6 Eu1 N1 C1 175.7(5) . . . . ?
N2 Eu1 N1 C1 0.1(5) . . . . ?
N7 Eu1 N2 C2A -107.8(6) . . . . ?
N4 Eu1 N2 C2A 48.5(6) . . . . ?
N8 Eu1 N2 C2A -175.0(6) . . . . ?
N3 Eu1 N2 C2A 111.7(6) . . . . ?
N5 Eu1 N2 C2A 150.8(6) . . . . ?
N6 Eu1 N2 C2A -34.0(7) . . . . ?
N1 Eu1 N2 C2A -27.6(6) . . . . ?
N7 Eu1 N2 C2B -53.0(8) . . . . ?
N4 Eu1 N2 C2B 103.4(8) . . . . ?
N8 Eu1 N2 C2B -120.1(8) . . . . ?
N3 Eu1 N2 C2B 166.6(8) . . . . ?
N5 Eu1 N2 C2B -154.3(7) . . . . ?
N6 Eu1 N2 C2B 20.9(9) . . . . ?
N1 Eu1 N2 C2B 27.3(7) . . . . ?
N7 Eu1 N3 C3 -163.3(4) . . . . ?
N4 Eu1 N3 C3 17.1(4) . . . . ?
N8 Eu1 N3 C3 -173.9(4) . . . . ?
N5 Eu1 N3 C3 106.3(4) . . . . ?
N6 Eu1 N3 C3 56.9(5) . . . . ?
N1 Eu1 N3 C3 -44.5(4) . . . . ?
N2 Eu1 N3 C3 -90.1(4) . . . . ?
N7 Eu1 N4 C4 -165.8(4) . . . . ?
N8 Eu1 N4 C4 -1.7(5) . . . . ?
N3 Eu1 N4 C4 13.7(4) . . . . ?
N5 Eu1 N4 C4 -72.0(4) . . . . ?
N6 Eu1 N4 C4 -139.8(4) . . . . ?
N1 Eu1 N4 C4 145.8(4) . . . . ?
N2 Eu1 N4 C4 82.1(4) . . . . ?
N7 Eu1 N5 C5 94.5(5) . . . . ?
N4 Eu1 N5 C5 -59.8(5) . . . . ?
N8 Eu1 N5 C5 161.0(5) . . . . ?
N3 Eu1 N5 C5 -127.2(5) . . . . ?
N6 Eu1 N5 C5 18.6(4) . . . . ?
N1 Eu1 N5 C5 12.9(6) . . . . ?
N2 Eu1 N5 C5 -164.7(5) . . . . ?
N7 Eu1 N6 C6 -88.2(4) . . . . ?
N4 Eu1 N6 C6 102.9(4) . . . . ?
N8 Eu1 N6 C6 -40.7(5) . . . . ?
N3 Eu1 N6 C6 65.8(5) . . . . ?
N5 Eu1 N6 C6 11.0(4) . . . . ?
N1 Eu1 N6 C6 -172.8(5) . . . . ?
N2 Eu1 N6 C6 -166.7(4) . . . . ?
N4 Eu1 N7 C7 -164.6(4) . . . . ?
N8 Eu1 N7 C7 27.0(4) . . . . ?
N3 Eu1 N7 C7 16.2(5) . . . . ?
N5 Eu1 N7 C7 103.2(4) . . . . ?
N6 Eu1 N7 C7 169.5(4) . . . . ?
N1 Eu1 N7 C7 -116.2(4) . . . . ?
N2 Eu1 N7 C7 -50.8(4) . . . . ?
N7 Eu1 N8 C8 2.6(4) . . . . ?
N4 Eu1 N8 C8 -170.0(3) . . . . ?
N3 Eu1 N8 C8 175.0(4) . . . . ?
N5 Eu1 N8 C8 -96.5(4) . . . . ?
N6 Eu1 N8 C8 -48.8(5) . . . . ?
N1 Eu1 N8 C8 56.3(5) . . . . ?
N2 Eu1 N8 C8 98.3(4) . . . . ?
Eu1 N1 C1 C2A 27.5(9) . . . . ?
Eu1 N1 C1 C2B -27.4(10) . . . . ?
N1 C1 C2A N2 -53.6(10) . . . . ?
C2B C1 C2A N2 48.2(9) . . . . ?
C2B N2 C2A C1 -48.3(9) . . . . ?
Eu1 N2 C2A C1 53.8(9) . . . . ?
N1 C1 C2B N2 51.9(13) . . . . ?
C2A C1 C2B N2 -47.4(9) . . . . ?
C2A N2 C2B C1 47.2(9) . . . . ?
Eu1 N2 C2B C1 -52.0(13) . . . . ?
Eu1 N3 C3 C4 -45.4(6) . . . . ?
Eu1 N4 C4 C3 -42.2(6) . . . . ?
N3 C3 C4 N4 57.5(7) . . . . ?
Eu1 N5 C5 C6 -47.0(7) . . . . ?
N5 C5 C6 N6 58.2(8) . . . . ?
Eu1 N6 C6 C5 -39.9(7) . . . . ?
Eu1 N7 C7 C8 -54.7(5) . . . . ?
Eu1 N8 C8 C7 -31.3(6) . . . . ?
N7 C7 C8 N8 57.3(6) . . . . ?
